data_4034808
loop_
_publ_author_name
'Bi, Xin'
'Xu, Wenbo'
'Yao, Yanmin'
'Zhou, Lili'
'Liang, Guangxin'

_publ_section_title
;
 Total Syntheses of a Family of Cadinane Sesquiterpenes.
;
_journal_issue 10
_journal_name_full 'The Journal of organic chemistry'
_journal_page_first 5825
_journal_page_last 5828
_journal_paper_doi 10.1021/acs.joc.8b00505
_journal_volume 83
_journal_year 2018
_chemical_formula_sum 'C15 H24 O2'
_chemical_formula_weight 236.34
_space_group_IT_number 19
_space_group_name_Hall 'P 2ac 2ab'
_space_group_name_H-M_alt 'P 21 21 21'
_symmetry_cell_setting orthorhombic
_symmetry_space_group_name_H-M 'P 21 21 21'
_atom_sites_solution_hydrogens geom
_atom_sites_solution_primary direct
_atom_sites_solution_secondary difmap
_audit_creation_method SHELXL-97
_cell_angle_alpha 90.00
_cell_angle_beta 90.00
_cell_angle_gamma 90.00
_cell_formula_units_Z 4
_cell_length_a 9.5531(19)
_cell_length_b 10.421(2)
_cell_length_c 13.525(3)
_cell_measurement_reflns_used 4222
_cell_measurement_temperature 113(2)
_cell_measurement_theta_max 27.8704
_cell_measurement_theta_min 2.6090
_cell_volume 1346.5(5)
_computing_cell_refinement crystalclear
_computing_data_collection crystalclear
_computing_data_reduction crystalclear
_computing_molecular_graphics 'Bruker SHELXTL'
_computing_publication_material 'Bruker SHELXTL'
_computing_structure_refinement 'SHELXL-97 (Sheldrick, 1997)'
_computing_structure_solution 'SHELXS-97 (Sheldrick, 1990)'
_diffrn_ambient_temperature 113(2)
_diffrn_measured_fraction_theta_full 0.995
_diffrn_measured_fraction_theta_max 0.995
_diffrn_measurement_device_type 'rigaku saturn'
_diffrn_measurement_method '\w scans'
_diffrn_radiation_monochromator confocal
_diffrn_radiation_source 'rotating anode'
_diffrn_radiation_type MoK\a
_diffrn_radiation_wavelength 0.71073
_diffrn_reflns_av_R_equivalents 0.0439
_diffrn_reflns_av_sigmaI/netI 0.0445
_diffrn_reflns_limit_h_max 12
_diffrn_reflns_limit_h_min -12
_diffrn_reflns_limit_k_max 13
_diffrn_reflns_limit_k_min -13
_diffrn_reflns_limit_l_max 17
_diffrn_reflns_limit_l_min -17
_diffrn_reflns_number 17164
_diffrn_reflns_theta_full 27.87
_diffrn_reflns_theta_max 27.87
_diffrn_reflns_theta_min 2.61
_diffrn_standards_decay_% 0
_diffrn_standards_interval_count 0
_diffrn_standards_interval_time 0
_diffrn_standards_number 0
_exptl_absorpt_coefficient_mu 0.075
_exptl_absorpt_correction_T_max 0.9911
_exptl_absorpt_correction_T_min 0.9852
_exptl_absorpt_correction_type multi-scan
_exptl_absorpt_process_details crystalclear
_exptl_crystal_colour colorless
_exptl_crystal_density_diffrn 1.166
_exptl_crystal_density_method 'not measured'
_exptl_crystal_description prism
_exptl_crystal_F_000 520
_exptl_crystal_size_max 0.20
_exptl_crystal_size_mid 0.18
_exptl_crystal_size_min 0.12
_refine_diff_density_max 0.159
_refine_diff_density_min -0.167
_refine_diff_density_rms 0.040
_refine_ls_abs_structure_details 'Flack H D (1983), Acta Cryst. A39, 876-881'
_refine_ls_abs_structure_Flack 0.0(10)
_refine_ls_extinction_method none
_refine_ls_goodness_of_fit_ref 1.078
_refine_ls_hydrogen_treatment constr
_refine_ls_matrix_type full
_refine_ls_number_parameters 159
_refine_ls_number_reflns 3203
_refine_ls_number_restraints 0
_refine_ls_restrained_S_all 1.078
_refine_ls_R_factor_all 0.0520
_refine_ls_R_factor_gt 0.0411
_refine_ls_shift/su_max 0.000
_refine_ls_shift/su_mean 0.000
_refine_ls_structure_factor_coef Fsqd
_refine_ls_weighting_details 'calc w=1/[\s^2^(Fo^2^)+(0.0400P)^2^+0.0000P] where P=(Fo^2^+2Fc^2^)/3'
_refine_ls_weighting_scheme calc
_refine_ls_wR_factor_gt 0.0788
_refine_ls_wR_factor_ref 0.0825
_reflns_number_gt 2582
_reflns_number_total 3203
_reflns_threshold_expression >2sigma(I)
_cod_data_source_file jo8b00505_si_003.cif
_cod_data_source_block shelxl
_cod_depositor_comments
;
The following automatic conversions were performed:

data item '_exptl_absorpt_correction_type' value 'MULTI-SCAN' was
changed to 'multi-scan' in accordance with the
/home/data/users/saulius/crontab/automatic-downloads/current/ACS/lib/dictionaries/cif_core.dic
dictionary named 'cif_core.dic' version 2.4.2 last updated on
2011-04-26.

data item '_refine_ls_hydrogen_treatment' value 'CONSTR' was changed
to 'constr' in accordance with the
/home/data/users/saulius/crontab/automatic-downloads/current/ACS/lib/dictionaries/cif_core.dic
dictionary named 'cif_core.dic' version 2.4.2 last updated on
2011-04-26.

data item '_symmetry_cell_setting' value 'Orthorhombic' was changed
to 'orthorhombic' in accordance with the
/home/data/users/saulius/crontab/automatic-downloads/current/ACS/lib/dictionaries/cif_core.dic
dictionary named 'cif_core.dic' version 2.4.2 last updated on
2011-04-26.

Automatic conversion script
Id: cif_fix_values 6909 2019-04-08 15:41:33Z antanas 
;
_cod_original_sg_symbol_H-M P2(1)2(1)2(1)
_cod_database_code 4034808

loop_
_symmetry_equiv_pos_as_xyz
'x, y, z'
'-x+1/2, -y, z+1/2'
'-x, y+1/2, -z+1/2'
'x+1/2, -y+1/2, -z'

loop_
_atom_site_label
_atom_site_type_symbol
_atom_site_fract_x
_atom_site_fract_y
_atom_site_fract_z
_atom_site_U_iso_or_equiv
_atom_site_adp_type
_atom_site_occupancy
_atom_site_symmetry_multiplicity
_atom_site_calc_flag
_atom_site_refinement_flags
O1 O 0.10168(8) 0.14047(9) 0.99748(6) 0.0243(2) Uani 1 1 d .
H1 H 0.0264 0.1319 1.0289 0.036 Uiso 1 1 calc R
O2 O 0.31813(10) 0.38623(8) 0.91618(6) 0.0278(2) Uani 1 1 d .
C1 C -0.06160(16) -0.07663(16) 0.90062(12) 0.0421(4) Uani 1 1 d .
H1A H -0.0572 -0.1668 0.8803 0.063 Uiso 1 1 calc R
H1B H -0.1487 -0.0383 0.8762 0.063 Uiso 1 1 calc R
H1C H -0.0591 -0.0712 0.9729 0.063 Uiso 1 1 calc R
C2 C 0.06355(14) -0.00413(15) 0.85750(11) 0.0338(4) Uani 1 1 d .
H2 H 0.0510 -0.0021 0.7841 0.041 Uiso 1 1 calc R
C3 C 0.20178(15) -0.07170(14) 0.87805(12) 0.0360(4) Uani 1 1 d .
H3A H 0.2234 -0.0666 0.9495 0.043 Uiso 1 1 calc R
H3B H 0.1938 -0.1634 0.8599 0.043 Uiso 1 1 calc R
C4 C 0.31934(15) -0.01009(14) 0.81917(11) 0.0336(4) Uani 1 1 d .
H4A H 0.3000 -0.0210 0.7478 0.040 Uiso 1 1 calc R
H4B H 0.4080 -0.0552 0.8342 0.040 Uiso 1 1 calc R
C5 C 0.33791(12) 0.13382(13) 0.84141(9) 0.0230(3) Uani 1 1 d .
H5 H 0.3780 0.1404 0.9095 0.028 Uiso 1 1 calc R
C6 C 0.19713(13) 0.20569(13) 0.84282(9) 0.0228(3) Uani 1 1 d .
H6 H 0.1698 0.2188 0.7722 0.027 Uiso 1 1 calc R
C7 C 0.20716(13) 0.33897(13) 0.88904(9) 0.0232(3) Uani 1 1 d .
C8 C 0.07476(14) 0.41230(14) 0.90087(10) 0.0294(3) Uani 1 1 d .
C9 C -0.04687(14) 0.35150(16) 0.88982(10) 0.0320(3) Uani 1 1 d .
H9 H -0.1304 0.4004 0.8951 0.038 Uiso 1 1 calc R
C10 C -0.06000(13) 0.21084(16) 0.86962(10) 0.0338(4) Uani 1 1 d .
H10A H -0.0842 0.1983 0.7991 0.041 Uiso 1 1 calc R
H10B H -0.1377 0.1757 0.9098 0.041 Uiso 1 1 calc R
C11 C 0.07357(13) 0.13598(14) 0.89274(9) 0.0248(3) Uani 1 1 d .
C12 C 0.44495(13) 0.19624(14) 0.77034(9) 0.0270(3) Uani 1 1 d .
H12 H 0.4476 0.2899 0.7862 0.032 Uiso 1 1 calc R
C13 C 0.40802(15) 0.18415(16) 0.66071(10) 0.0378(4) Uani 1 1 d .
H13A H 0.4748 0.2339 0.6213 0.057 Uiso 1 1 calc R
H13B H 0.3132 0.2170 0.6496 0.057 Uiso 1 1 calc R
H13C H 0.4124 0.0937 0.6410 0.057 Uiso 1 1 calc R
C14 C 0.59153(14) 0.14376(17) 0.78813(11) 0.0384(4) Uani 1 1 d .
H14A H 0.5951 0.0535 0.7680 0.058 Uiso 1 1 calc R
H14B H 0.6146 0.1508 0.8585 0.058 Uiso 1 1 calc R
H14C H 0.6592 0.1932 0.7493 0.058 Uiso 1 1 calc R
C15 C 0.08740(17) 0.55100(15) 0.92882(12) 0.0408(4) Uani 1 1 d .
H15A H -0.0061 0.5895 0.9322 0.061 Uiso 1 1 calc R
H15B H 0.1435 0.5961 0.8791 0.061 Uiso 1 1 calc R
H15C H 0.1330 0.5581 0.9935 0.061 Uiso 1 1 calc R

loop_
_atom_site_aniso_label
_atom_site_aniso_U_11
_atom_site_aniso_U_22
_atom_site_aniso_U_33
_atom_site_aniso_U_23
_atom_site_aniso_U_13
_atom_site_aniso_U_12
O1 0.0203(5) 0.0354(5) 0.0172(4) -0.0004(4) -0.0013(3) -0.0022(4)
O2 0.0254(5) 0.0298(5) 0.0281(5) -0.0010(4) -0.0023(4) 0.0011(4)
C1 0.0360(9) 0.0464(9) 0.0440(9) -0.0132(8) 0.0048(8) -0.0161(8)
C2 0.0261(8) 0.0457(9) 0.0296(8) -0.0131(7) 0.0026(6) -0.0124(7)
C3 0.0355(9) 0.0294(8) 0.0430(9) -0.0110(7) 0.0074(8) -0.0080(7)
C4 0.0303(8) 0.0334(8) 0.0371(8) -0.0100(7) 0.0044(7) -0.0013(7)
C5 0.0181(7) 0.0295(7) 0.0215(6) -0.0036(6) 0.0004(5) 0.0002(6)
C6 0.0174(6) 0.0349(8) 0.0162(6) -0.0004(6) -0.0008(5) 0.0001(6)
C7 0.0205(7) 0.0331(8) 0.0160(6) 0.0052(6) 0.0007(5) 0.0030(6)
C8 0.0269(8) 0.0408(8) 0.0206(7) 0.0058(6) 0.0016(6) 0.0111(7)
C9 0.0223(7) 0.0548(10) 0.0188(6) 0.0069(7) 0.0010(6) 0.0139(7)
C10 0.0183(8) 0.0623(11) 0.0207(7) 0.0002(7) -0.0019(6) -0.0015(7)
C11 0.0181(6) 0.0406(8) 0.0158(6) -0.0035(6) -0.0017(5) -0.0030(6)
C12 0.0198(7) 0.0346(7) 0.0265(7) -0.0023(6) 0.0030(6) 0.0002(6)
C13 0.0311(8) 0.0557(10) 0.0267(7) 0.0037(7) 0.0040(7) 0.0053(8)
C14 0.0192(7) 0.0573(10) 0.0386(8) 0.0050(8) 0.0033(6) -0.0013(8)
C15 0.0404(9) 0.0409(9) 0.0411(9) 0.0039(7) 0.0044(8) 0.0156(8)

loop_
_atom_type_symbol
_atom_type_description
_atom_type_scat_dispersion_real
_atom_type_scat_dispersion_imag
_atom_type_scat_source
C C 0.0033 0.0016 'International Tables Vol C Tables 4.2.6.8 and 6.1.1.4'
H H 0.0000 0.0000 'International Tables Vol C Tables 4.2.6.8 and 6.1.1.4'
O O 0.0106 0.0060 'International Tables Vol C Tables 4.2.6.8 and 6.1.1.4'

loop_
_geom_angle_atom_site_label_1
_geom_angle_atom_site_label_2
_geom_angle_atom_site_label_3
_geom_angle
C11 O1 H1 109.5
C2 C1 H1A 109.5
C2 C1 H1B 109.5
H1A C1 H1B 109.5
C2 C1 H1C 109.5
H1A C1 H1C 109.5
H1B C1 H1C 109.5
C3 C2 C1 112.33(13)
C3 C2 C11 109.17(11)
C1 C2 C11 113.52(12)
C3 C2 H2 107.2
C1 C2 H2 107.2
C11 C2 H2 107.2
C4 C3 C2 110.49(13)
C4 C3 H3A 109.6
C2 C3 H3A 109.6
C4 C3 H3B 109.6
C2 C3 H3B 109.6
H3A C3 H3B 108.1
C3 C4 C5 113.23(12)
C3 C4 H4A 108.9
C5 C4 H4A 108.9
C3 C4 H4B 108.9
C5 C4 H4B 108.9
H4A C4 H4B 107.7
C6 C5 C4 112.06(11)
C6 C5 C12 112.37(11)
C4 C5 C12 111.37(11)
C6 C5 H5 106.9
C4 C5 H5 106.9
C12 C5 H5 106.9
C7 C6 C5 113.14(10)
C7 C6 C11 107.31(10)
C5 C6 C11 116.42(11)
C7 C6 H6 106.4
C5 C6 H6 106.4
C11 C6 H6 106.4
O2 C7 C8 119.82(13)
O2 C7 C6 122.88(11)
C8 C7 C6 117.30(11)
C9 C8 C7 119.06(13)
C9 C8 C15 123.87(13)
C7 C8 C15 117.03(13)
C8 C9 C10 124.03(12)
C8 C9 H9 118.0
C10 C9 H9 118.0
C9 C10 C11 113.13(11)
C9 C10 H10A 109.0
C11 C10 H10A 109.0
C9 C10 H10B 109.0
C11 C10 H10B 109.0
H10A C10 H10B 107.8
O1 C11 C10 109.87(10)
O1 C11 C2 110.27(11)
C10 C11 C2 111.66(11)
O1 C11 C6 105.80(10)
C10 C11 C6 108.01(11)
C2 C11 C6 111.04(11)
C14 C12 C13 109.62(11)
C14 C12 C5 111.02(12)
C13 C12 C5 114.54(12)
C14 C12 H12 107.1
C13 C12 H12 107.1
C5 C12 H12 107.1
C12 C13 H13A 109.5
C12 C13 H13B 109.5
H13A C13 H13B 109.5
C12 C13 H13C 109.5
H13A C13 H13C 109.5
H13B C13 H13C 109.5
C12 C14 H14A 109.5
C12 C14 H14B 109.5
H14A C14 H14B 109.5
C12 C14 H14C 109.5
H14A C14 H14C 109.5
H14B C14 H14C 109.5
C8 C15 H15A 109.5
C8 C15 H15B 109.5
H15A C15 H15B 109.5
C8 C15 H15C 109.5
H15A C15 H15C 109.5
H15B C15 H15C 109.5

loop_
_geom_bond_atom_site_label_1
_geom_bond_atom_site_label_2
_geom_bond_distance
O1 C11 1.4426(14)
O1 H1 0.8400
O2 C7 1.2253(16)
C1 C2 1.530(2)
C1 H1A 0.9800
C1 H1B 0.9800
C1 H1C 0.9800
C2 C3 1.522(2)
C2 C11 1.539(2)
C2 H2 1.0000
C3 C4 1.5191(19)
C3 H3A 0.9900
C3 H3B 0.9900
C4 C5 1.5399(19)
C4 H4A 0.9900
C4 H4B 0.9900
C5 C6 1.5396(18)
C5 C12 1.5468(18)
C5 H5 1.0000
C6 C7 1.5261(19)
C6 C11 1.5418(18)
C6 H6 1.0000
C7 C8 1.4864(18)
C8 C9 1.332(2)
C8 C15 1.499(2)
C9 C10 1.496(2)
C9 H9 0.9500
C10 C11 1.5280(18)
C10 H10A 0.9900
C10 H10B 0.9900
C12 C14 1.5224(19)
C12 C13 1.5294(19)
C12 H12 1.0000
C13 H13A 0.9800
C13 H13B 0.9800
C13 H13C 0.9800
C14 H14A 0.9800
C14 H14B 0.9800
C14 H14C 0.9800
C15 H15A 0.9800
C15 H15B 0.9800
C15 H15C 0.9800

loop_
_geom_hbond_atom_site_label_D
_geom_hbond_atom_site_label_H
_geom_hbond_atom_site_label_A
_geom_hbond_distance_DH
_geom_hbond_distance_HA
_geom_hbond_distance_DA
_geom_hbond_angle_DHA
_geom_hbond_site_symmetry_A
O1 H1 O2 0.84 2.13 2.9628(13) 169.9 4_457

loop_
_geom_torsion_atom_site_label_1
_geom_torsion_atom_site_label_2
_geom_torsion_atom_site_label_3
_geom_torsion_atom_site_label_4
_geom_torsion
C1 C2 C3 C4 170.01(12)
C11 C2 C3 C4 -63.15(15)
C2 C3 C4 C5 58.24(16)
C3 C4 C5 C6 -45.70(16)
C3 C4 C5 C12 -172.53(12)
C4 C5 C6 C7 165.75(10)
C12 C5 C6 C7 -67.95(14)
C4 C5 C6 C11 40.75(15)
C12 C5 C6 C11 167.05(11)
C5 C6 C7 O2 4.42(17)
C11 C6 C7 O2 134.22(12)
C5 C6 C7 C8 -175.47(11)
C11 C6 C7 C8 -45.68(14)
O2 C7 C8 C9 -166.75(13)
C6 C7 C8 C9 13.15(16)
O2 C7 C8 C15 10.90(18)
C6 C7 C8 C15 -169.20(12)
C7 C8 C9 C10 2.40(19)
C15 C8 C9 C10 -175.07(13)
C8 C9 C10 C11 17.09(19)
C9 C10 C11 O1 65.40(14)
C9 C10 C11 C2 -171.93(11)
C9 C10 C11 C6 -49.56(14)
C3 C2 C11 O1 -60.26(14)
C1 C2 C11 O1 65.91(15)
C3 C2 C11 C10 177.30(11)
C1 C2 C11 C10 -56.54(16)
C3 C2 C11 C6 56.69(14)
C1 C2 C11 C6 -177.15(12)
C7 C6 C11 O1 -55.19(13)
C5 C6 C11 O1 72.72(13)
C7 C6 C11 C10 62.42(13)
C5 C6 C11 C10 -169.67(10)
C7 C6 C11 C2 -174.84(10)
C5 C6 C11 C2 -46.93(14)
C6 C5 C12 C14 166.63(11)
C4 C5 C12 C14 -66.70(15)
C6 C5 C12 C13 -68.56(15)
C4 C5 C12 C13 58.11(16)
